data_7038965
loop_
_publ_author_name
'Terenzi, Alessio'
'L\"otsch, Daniela'
'van Schoonhoven, Sushilla'
'Roller, Alexander'
'Kowol, Christian R.'
'Berger, Walter'
'Keppler, Bernhard K.'
'Barone, Giampaolo'

_publ_section_title
;
 Another step toward DNA selective targeting: Ni(II) and Cu(II) complexes
 of a Schiff base ligand able to bind gene promoter G-quadruplexes.
;
_journal_issue 18
_journal_name_full 'Dalton transactions (Cambridge, England : 2003)'
_journal_page_first 7758
_journal_page_last 7767
_journal_paper_doi 10.1039/c6dt00648e
_journal_volume 45
_journal_year 2016
_chemical_formula_moiety 'C30 H46 Cu N4 O2, 2(Cl O4)'
_chemical_formula_sum 'C30 H46 Cl2 Cu N4 O10'
_chemical_formula_weight 757.15
_chemical_name_systematic '[(N,N'-bis(5-triethylammoniummethylsalicylidene)-1,2-ethylenediiminato)copper(II)](ClO4)2'
_space_group_crystal_system triclinic
_space_group_IT_number 2
_space_group_name_Hall '-P 1'
_space_group_name_H-M_alt 'P -1'
_symmetry_space_group_name_Hall '-P 1'
_symmetry_space_group_name_H-M 'P -1'
_atom_sites_solution_hydrogens geom
_audit_creation_date 2016-02-01
_audit_creation_method
;
Olex2 1.2
(compiled 2015.09.30 svn.r3233 for OlexSys, GUI svn.r5103)
;
_audit_update_record
;
2016-02-03 deposited with the CCDC.
2016-04-01 downloaded from the CCDC.
;
_cell_angle_alpha 70.114(8)
_cell_angle_beta 82.910(7)
_cell_angle_gamma 87.960(7)
_cell_formula_units_Z 2
_cell_length_a 9.2787(13)
_cell_length_b 12.812(2)
_cell_length_c 16.033(3)
_cell_measurement_reflns_used 9896
_cell_measurement_temperature 100(2)
_cell_measurement_theta_max 29.52
_cell_measurement_theta_min 2.50
_cell_volume 1778.6(5)
_computing_cell_refinement 'APEX2 v2013.6-2'
_computing_data_collection 'APEX2 v2013.6-2'
_computing_data_reduction 'APEX2 v2013.6-2'
_computing_molecular_graphics 'Olex2 (Dolomanov et al., 2009)'
_computing_publication_material 'Olex2 (Dolomanov et al., 2009)'
_computing_structure_refinement 'XL (Sheldrick, 2008)'
_computing_structure_solution 'ShelXS (Sheldrick, 2008)'
_diffrn_ambient_temperature 100.0
_diffrn_measured_fraction_theta_full 0.982
_diffrn_measured_fraction_theta_max 0.982
_diffrn_measurement_device_type 'Bruker APEX-II CCD'
_diffrn_measurement_method '\f and \w scans'
_diffrn_radiation_monochromator graphite
_diffrn_radiation_type MoK\a
_diffrn_radiation_wavelength 0.71073
_diffrn_reflns_av_R_equivalents 0.1462
_diffrn_reflns_av_unetI/netI 0.1229
_diffrn_reflns_Laue_measured_fraction_full 0.982
_diffrn_reflns_Laue_measured_fraction_max 0.982
_diffrn_reflns_limit_h_max 13
_diffrn_reflns_limit_h_min -13
_diffrn_reflns_limit_k_max 18
_diffrn_reflns_limit_k_min -18
_diffrn_reflns_limit_l_max 22
_diffrn_reflns_limit_l_min -22
_diffrn_reflns_number 41294
_diffrn_reflns_point_group_measured_fraction_full 0.982
_diffrn_reflns_point_group_measured_fraction_max 0.982
_diffrn_reflns_theta_full 25.242
_diffrn_reflns_theta_max 25.348
_diffrn_reflns_theta_min 2.456
_diffrn_source 'INCOATEC microfocus sealed tube'
_diffrn_standards_number 0
_exptl_absorpt_coefficient_mu 0.822
_exptl_absorpt_correction_T_max 0.7254
_exptl_absorpt_correction_T_min 0.5589
_exptl_absorpt_correction_type multi-scan
_exptl_absorpt_process_details
;
SADABS-2008/1 (Bruker,2008) was used for absorption correction.
wR2(int) was 0.1700 before and 0.1112 after correction.
The Ratio of minimum to maximum transmission is 0.7705.
The \l/2 correction factor is 0.0015.
;
_exptl_crystal_colour brown
_exptl_crystal_colour_primary brown
_exptl_crystal_density_diffrn 1.414
_exptl_crystal_description plate
_exptl_crystal_F_000 794
_exptl_crystal_size_max 0.35
_exptl_crystal_size_mid 0.13
_exptl_crystal_size_min 0.03
_refine_diff_density_max 0.750
_refine_diff_density_min -0.676
_refine_diff_density_rms 0.124
_refine_ls_extinction_method none
_refine_ls_goodness_of_fit_ref 1.064
_refine_ls_hydrogen_treatment constr
_refine_ls_matrix_type full
_refine_ls_number_parameters 430
_refine_ls_number_reflns 6415
_refine_ls_number_restraints 0
_refine_ls_restrained_S_all 1.064
_refine_ls_R_factor_all 0.0970
_refine_ls_R_factor_gt 0.0828
_refine_ls_shift/su_max 0.000
_refine_ls_shift/su_mean 0.000
_refine_ls_structure_factor_coef Fsqd
_refine_ls_weighting_details 'w=1/[\s^2^(Fo^2^)+(0.1550P)^2^] where P=(Fo^2^+2Fc^2^)/3'
_refine_ls_weighting_scheme calc
_refine_ls_wR_factor_gt 0.2265
_refine_ls_wR_factor_ref 0.2385
_reflns_Friedel_coverage 0.000
_reflns_number_gt 4906
_reflns_number_total 6415
_reflns_threshold_expression 'I > 2\s(I)'
_cod_data_source_file c6dt00648e2.cif
_cod_data_source_block trn003b_p-1
_cod_depositor_comments 'Adding full bibliography for 7038964--7038966.cif.'
_cod_database_code 7038965
_shelxl_version_number 2013-3
_shelx_space_group_comment
;
The symmetry employed for this shelxl refinement is uniquely defined
by the following loop, which should always be used as a source of
symmetry information in preference to the above space-group names.
They are only intended as comments.
;
_shelx_estimated_absorpt_t_max 0.976
_shelx_estimated_absorpt_t_min 0.762

loop_
_space_group_symop_operation_xyz
'x, y, z'
'-x, -y, -z'

loop_
_atom_site_label
_atom_site_type_symbol
_atom_site_fract_x
_atom_site_fract_y
_atom_site_fract_z
_atom_site_U_iso_or_equiv
_atom_site_adp_type
_atom_site_occupancy
_atom_site_site_symmetry_order
_atom_site_calc_flag
_atom_site_refinement_flags_posn
Cu1 Cu 0.53273(6) 0.74585(4) 0.50675(3) 0.0264(2) Uani 1 1 d .
Cl2 Cl -0.14670(17) -0.13489(14) 0.86759(10) 0.0544(4) Uani 1 1 d .
O1B O 0.3608(3) 0.6574(2) 0.5352(2) 0.0296(7) Uani 1 1 d .
N1B N 0.6526(4) 0.6227(3) 0.5662(2) 0.0298(8) Uani 1 1 d .
N2A N 0.7121(4) 1.3516(3) 0.1765(2) 0.0305(9) Uani 1 1 d .
O1A O 0.4417(3) 0.8632(3) 0.4235(2) 0.0301(7) Uani 1 1 d .
N1A N 0.6956(4) 0.8367(3) 0.5068(2) 0.0293(8) Uani 1 1 d .
C2A C 0.4876(5) 0.9672(4) 0.3861(3) 0.0283(10) Uani 1 1 d .
C6A C 0.6503(5) 1.1234(4) 0.3638(3) 0.0286(10) Uani 1 1 d .
H6A H 0.7329 1.1519 0.3787 0.034 Uiso 1 1 calc R
C1B C 0.4679(5) 0.4808(4) 0.6100(3) 0.0270(10) Uani 1 1 d .
C1A C 0.6153(5) 1.0098(4) 0.4056(3) 0.0275(10) Uani 1 1 d .
C6B C 0.4440(5) 0.3657(4) 0.6543(3) 0.0295(10) Uani 1 1 d .
H6B H 0.5254 0.3192 0.6702 0.035 Uiso 1 1 calc R
C9A C 0.6033(5) 1.3171(4) 0.2601(3) 0.0282(10) Uani 1 1 d .
H9AA H 0.6409 1.3420 0.3055 0.034 Uiso 1 1 calc R
H9AB H 0.5117 1.3573 0.2454 0.034 Uiso 1 1 calc R
C4A C 0.4467(5) 1.1511(4) 0.2809(3) 0.0312(10) Uani 1 1 d .
H4A H 0.3901 1.1986 0.2379 0.037 Uiso 1 1 calc R
C7A C 0.7111(5) 0.9414(4) 0.4658(3) 0.0302(10) Uani 1 1 d .
H7A H 0.7923 0.9767 0.4760 0.036 Uiso 1 1 calc R
C7B C 0.6150(5) 0.5211(4) 0.6004(3) 0.0291(10) Uani 1 1 d .
H7B H 0.6883 0.4681 0.6209 0.035 Uiso 1 1 calc R
N2B N 0.2836(5) 0.1521(3) 0.8224(3) 0.0381(10) Uani 1 1 d .
C2B C 0.3490(5) 0.5498(4) 0.5799(3) 0.0255(9) Uani 1 1 d .
C3B C 0.2118(5) 0.4988(4) 0.6010(3) 0.0307(10) Uani 1 1 d .
H3B H 0.1296 0.5427 0.5817 0.037 Uiso 1 1 calc R
C5A C 0.5685(5) 1.1949(4) 0.3018(3) 0.0272(9) Uani 1 1 d .
C9B C 0.2891(6) 0.1942(4) 0.7208(3) 0.0341(11) Uani 1 1 d .
H9BA H 0.3700 0.1567 0.6961 0.041 Uiso 1 1 calc R
H9BB H 0.1979 0.1717 0.7051 0.041 Uiso 1 1 calc R
C8B C 0.8021(5) 0.6569(4) 0.5621(3) 0.0308(10) Uani 1 1 d .
H8BA H 0.8585 0.6561 0.5057 0.037 Uiso 1 1 calc R
H8BB H 0.8483 0.6052 0.6127 0.037 Uiso 1 1 calc R
C5B C 0.3086(5) 0.3187(4) 0.6752(3) 0.0303(10) Uani 1 1 d .
C3A C 0.4072(5) 1.0411(4) 0.3212(3) 0.0317(10) Uani 1 1 d .
H3A H 0.3244 1.0142 0.3051 0.038 Uiso 1 1 calc R
C8A C 0.7997(5) 0.7740(4) 0.5667(3) 0.0322(10) Uani 1 1 d .
H8AA H 0.7687 0.7721 0.6286 0.039 Uiso 1 1 calc R
H8AB H 0.8974 0.8086 0.5471 0.039 Uiso 1 1 calc R
C10A C 0.8595(5) 1.3069(4) 0.1984(3) 0.0389(12) Uani 1 1 d .
H10A H 0.9268 1.3281 0.1422 0.047 Uiso 1 1 calc R
H10B H 0.8532 1.2248 0.2219 0.047 Uiso 1 1 calc R
C4B C 0.1920(5) 0.3882(4) 0.6483(3) 0.0336(11) Uani 1 1 d .
H4B H 0.0963 0.3582 0.6631 0.040 Uiso 1 1 calc R
C12A C 0.7090(6) 1.4789(4) 0.1401(3) 0.0398(12) Uani 1 1 d .
H12A H 0.6104 1.5029 0.1242 0.048 Uiso 1 1 calc R
H12B H 0.7276 1.5072 0.1881 0.048 Uiso 1 1 calc R
C12B C 0.2624(7) 0.0270(4) 0.8522(3) 0.0448(13) Uani 1 1 d .
H12C H 0.1679 0.0116 0.8359 0.054 Uiso 1 1 calc R
H12D H 0.3394 -0.0037 0.8188 0.054 Uiso 1 1 calc R
C14A C 0.6726(6) 1.3037(4) 0.1077(3) 0.0359(11) Uani 1 1 d .
H14A H 0.7550 1.3174 0.0597 0.043 Uiso 1 1 calc R
H14B H 0.6616 1.2223 0.1366 0.043 Uiso 1 1 calc R
C13A C 0.8186(8) 1.5314(5) 0.0588(4) 0.0566(16) Uani 1 1 d .
H13A H 0.8081 1.4982 0.0131 0.085 Uiso 1 1 calc GR
H13B H 0.9171 1.5184 0.0762 0.085 Uiso 1 1 calc GR
H13C H 0.8013 1.6115 0.0348 0.085 Uiso 1 1 calc GR
C13B C 0.2657(9) -0.0334(5) 0.9513(4) 0.0635(19) Uani 1 1 d .
H13D H 0.2462 -0.1126 0.9652 0.095 Uiso 1 1 calc GR
H13E H 0.1915 -0.0027 0.9853 0.095 Uiso 1 1 calc GR
H13F H 0.3617 -0.0240 0.9675 0.095 Uiso 1 1 calc GR
C10B C 0.1571(7) 0.2045(5) 0.8630(4) 0.0506(15) Uani 1 1 d .
H10C H 0.1648 0.1846 0.9276 0.061 Uiso 1 1 calc R
H10D H 0.1675 0.2861 0.8360 0.061 Uiso 1 1 calc R
C14B C 0.4201(7) 0.1824(5) 0.8516(3) 0.0466(13) Uani 1 1 d .
H14C H 0.4323 0.2641 0.8269 0.056 Uiso 1 1 calc R
H14D H 0.4068 0.1609 0.9175 0.056 Uiso 1 1 calc R
C11A C 0.9255(6) 1.3454(5) 0.2656(4) 0.0502(14) Uani 1 1 d .
H11A H 0.9302 1.4266 0.2442 0.075 Uiso 1 1 calc GR
H11B H 1.0236 1.3153 0.2723 0.075 Uiso 1 1 calc GR
H11C H 0.8650 1.3189 0.3234 0.075 Uiso 1 1 calc GR
C15A C 0.5370(7) 1.3478(5) 0.0652(4) 0.0518(14) Uani 1 1 d .
H15A H 0.5584 1.4193 0.0177 0.078 Uiso 1 1 calc GR
H15B H 0.4618 1.3576 0.1104 0.078 Uiso 1 1 calc GR
H15C H 0.5025 1.2950 0.0398 0.078 Uiso 1 1 calc GR
C15B C 0.5560(7) 0.1311(5) 0.8247(4) 0.0581(16) Uani 1 1 d .
H15D H 0.5654 0.1449 0.7603 0.087 Uiso 1 1 calc GR
H15E H 0.5526 0.0509 0.8570 0.087 Uiso 1 1 calc GR
H15F H 0.6395 0.1636 0.8392 0.087 Uiso 1 1 calc GR
Cl1 Cl 0.75542(15) 0.43684(12) 0.81804(9) 0.0458(4) Uani 1 1 d .
O5 O 0.8472(5) 0.4178(4) 0.7469(3) 0.0706(14) Uani 1 1 d .
O4 O 0.8276(7) 0.4098(6) 0.8920(3) 0.098(2) Uani 1 1 d .
O9 O -0.0326(6) -0.1576(5) 0.9228(3) 0.0794(15) Uani 1 1 d .
O2 O 0.7228(6) 0.5526(5) 0.7896(4) 0.0954(18) Uani 1 1 d .
O7 O -0.2833(7) -0.1252(6) 0.9170(4) 0.106(2) Uani 1 1 d .
C11B C 0.0086(8) 0.1732(6) 0.8526(5) 0.075(2) Uani 1 1 d .
H11D H -0.0026 0.1951 0.7890 0.113 Uiso 1 1 calc GR
H11E H -0.0641 0.2113 0.8815 0.113 Uiso 1 1 calc GR
H11F H -0.0049 0.0928 0.8806 0.113 Uiso 1 1 calc GR
O3 O 0.6229(7) 0.3848(6) 0.8324(5) 0.125(3) Uani 1 1 d .
O8 O -0.1657(7) -0.2207(6) 0.8355(6) 0.134(3) Uani 1 1 d .
O6 O -0.1172(12) -0.0389(9) 0.7984(6) 0.210(6) Uani 1 1 d .

loop_
_atom_site_aniso_label
_atom_site_aniso_U_11
_atom_site_aniso_U_22
_atom_site_aniso_U_33
_atom_site_aniso_U_23
_atom_site_aniso_U_13
_atom_site_aniso_U_12
Cu1 0.0260(3) 0.0227(3) 0.0260(3) -0.0018(2) -0.0043(2) -0.0042(2)
Cl2 0.0595(9) 0.0599(10) 0.0521(8) -0.0253(7) -0.0204(7) 0.0070(7)
O1B 0.0293(17) 0.0216(16) 0.0321(17) -0.0013(13) -0.0043(13) -0.0011(13)
N1B 0.028(2) 0.029(2) 0.0271(19) -0.0026(16) -0.0004(15) -0.0042(16)
N2A 0.038(2) 0.025(2) 0.0278(19) -0.0100(16) 0.0037(17) -0.0039(17)
O1A 0.0309(17) 0.0243(16) 0.0318(16) -0.0032(13) -0.0083(13) -0.0064(13)
N1A 0.028(2) 0.026(2) 0.031(2) -0.0037(16) -0.0091(16) -0.0018(16)
C2A 0.031(2) 0.026(2) 0.026(2) -0.0068(18) -0.0035(18) -0.0042(19)
C6A 0.032(2) 0.024(2) 0.029(2) -0.0083(19) -0.0033(19) -0.0047(19)
C1B 0.035(2) 0.026(2) 0.018(2) -0.0048(17) -0.0004(18) -0.0048(19)
C1A 0.031(2) 0.025(2) 0.023(2) -0.0040(18) -0.0027(18) -0.0033(19)
C6B 0.038(3) 0.022(2) 0.024(2) -0.0031(18) -0.0018(19) 0.0001(19)
C9A 0.032(2) 0.024(2) 0.028(2) -0.0073(18) -0.0033(18) 0.0001(19)
C4A 0.034(3) 0.030(2) 0.027(2) -0.0055(19) -0.0081(19) -0.002(2)
C7A 0.027(2) 0.029(2) 0.033(2) -0.007(2) -0.0058(19) -0.0062(19)
C7B 0.032(2) 0.028(2) 0.023(2) -0.0038(18) -0.0013(18) -0.0012(19)
N2B 0.057(3) 0.026(2) 0.028(2) -0.0066(17) 0.0036(19) -0.0128(19)
C2B 0.029(2) 0.024(2) 0.021(2) -0.0047(17) -0.0010(18) -0.0040(18)
C3B 0.030(2) 0.029(2) 0.032(2) -0.009(2) -0.0020(19) 0.001(2)
C5A 0.027(2) 0.024(2) 0.029(2) -0.0071(18) -0.0027(18) -0.0015(18)
C9B 0.049(3) 0.024(2) 0.025(2) -0.0045(19) 0.005(2) -0.009(2)
C8B 0.028(2) 0.027(2) 0.033(2) -0.0020(19) -0.0071(19) -0.0031(19)
C5B 0.038(3) 0.023(2) 0.024(2) -0.0007(18) -0.0020(19) -0.006(2)
C3A 0.031(2) 0.029(2) 0.032(2) -0.0057(19) -0.0085(19) -0.007(2)
C8A 0.033(3) 0.028(2) 0.033(2) -0.0058(19) -0.009(2) -0.002(2)
C10A 0.035(3) 0.042(3) 0.038(3) -0.013(2) 0.002(2) 0.003(2)
C4B 0.034(3) 0.033(3) 0.032(2) -0.009(2) 0.002(2) -0.011(2)
C12A 0.055(3) 0.025(2) 0.037(3) -0.007(2) -0.002(2) -0.004(2)
C12B 0.069(4) 0.023(2) 0.037(3) -0.005(2) 0.006(3) -0.011(2)
C14A 0.049(3) 0.032(3) 0.026(2) -0.010(2) -0.003(2) -0.004(2)
C13A 0.076(4) 0.037(3) 0.044(3) -0.002(2) 0.008(3) -0.015(3)
C13B 0.108(6) 0.034(3) 0.038(3) -0.003(2) 0.006(3) -0.009(3)
C10B 0.072(4) 0.033(3) 0.038(3) -0.011(2) 0.021(3) -0.002(3)
C14B 0.066(4) 0.041(3) 0.032(3) -0.009(2) -0.004(2) -0.012(3)
C11A 0.040(3) 0.060(4) 0.054(3) -0.022(3) -0.011(3) -0.007(3)
C15A 0.057(4) 0.051(3) 0.042(3) -0.005(3) -0.015(3) -0.006(3)
C15B 0.065(4) 0.046(3) 0.056(4) -0.004(3) -0.018(3) -0.001(3)
Cl1 0.0434(8) 0.0554(9) 0.0410(7) -0.0191(6) -0.0055(6) -0.0037(6)
O5 0.073(3) 0.090(4) 0.043(2) -0.020(2) -0.003(2) 0.027(3)
O4 0.109(5) 0.139(6) 0.053(3) -0.035(3) -0.033(3) 0.026(4)
O9 0.070(3) 0.117(4) 0.064(3) -0.042(3) -0.023(2) 0.004(3)
O2 0.081(4) 0.078(4) 0.129(5) -0.043(4) -0.006(3) 0.019(3)
O7 0.073(4) 0.161(6) 0.114(5) -0.083(5) -0.021(3) 0.027(4)
C11B 0.072(5) 0.059(4) 0.073(5) -0.007(4) 0.029(4) -0.002(4)
O3 0.086(4) 0.150(6) 0.165(6) -0.092(5) 0.023(4) -0.066(4)
O8 0.086(4) 0.171(7) 0.238(8) -0.170(7) -0.094(5) 0.075(4)
O6 0.221(10) 0.192(9) 0.143(7) 0.085(7) -0.117(7) -0.122(8)

loop_
_atom_type_symbol
_atom_type_description
_atom_type_scat_dispersion_real
_atom_type_scat_dispersion_imag
_atom_type_scat_source
C C 0.0033 0.0016 'International Tables Vol C Tables 4.2.6.8 and 6.1.1.4'
H H 0.0000 0.0000 'International Tables Vol C Tables 4.2.6.8 and 6.1.1.4'
Cl Cl 0.1484 0.1585 'International Tables Vol C Tables 4.2.6.8 and 6.1.1.4'
Cu Cu 0.3201 1.2651 'International Tables Vol C Tables 4.2.6.8 and 6.1.1.4'
N N 0.0061 0.0033 'International Tables Vol C Tables 4.2.6.8 and 6.1.1.4'
O O 0.0106 0.0060 'International Tables Vol C Tables 4.2.6.8 and 6.1.1.4'

loop_
_geom_angle_atom_site_label_1
_geom_angle_atom_site_label_2
_geom_angle_atom_site_label_3
_geom_angle
O1B Cu1 N1B 93.81(14)
O1B Cu1 N1A 166.13(15)
N1B Cu1 N1A 84.48(16)
O1A Cu1 O1B 90.84(13)
O1A Cu1 N1B 166.16(14)
O1A Cu1 N1A 94.04(14)
O9 Cl2 O7 111.1(3)
O8 Cl2 O9 111.7(3)
O8 Cl2 O7 105.4(4)
O6 Cl2 O9 109.4(4)
O6 Cl2 O7 109.3(7)
O6 Cl2 O8 109.9(7)
C2B O1B Cu1 126.8(3)
C7B N1B Cu1 126.8(3)
C7B N1B C8B 121.0(4)
C8B N1B Cu1 112.1(3)
C9A N2A C12A 105.8(3)
C10A N2A C9A 110.3(4)
C10A N2A C12A 112.7(4)
C10A N2A C14A 105.8(4)
C14A N2A C9A 111.6(4)
C14A N2A C12A 110.8(4)
C2A O1A Cu1 127.0(3)
C7A N1A Cu1 126.3(3)
C7A N1A C8A 121.1(4)
C8A N1A Cu1 112.3(3)
O1A C2A C1A 124.3(4)
O1A C2A C3A 118.1(4)
C3A C2A C1A 117.6(4)
C5A C6A C1A 122.4(4)
C6B C1B C7B 116.8(4)
C6B C1B C2B 119.3(4)
C2B C1B C7B 123.9(4)
C2A C1A C7A 122.9(4)
C6A C1A C2A 119.1(4)
C6A C1A C7A 118.1(4)
C5B C6B C1B 122.7(4)
C5A C9A N2A 116.6(4)
C3A C4A C5A 121.7(4)
N1A C7A C1A 125.2(4)
N1B C7B C1B 124.4(4)
C12B N2B C9B 106.0(3)
C10B N2B C9B 110.0(4)
C10B N2B C12B 110.3(4)
C14B N2B C9B 111.5(4)
C14B N2B C12B 111.8(4)
C14B N2B C10B 107.2(4)
O1B C2B C1B 123.9(4)
O1B C2B C3B 119.5(4)
C3B C2B C1B 116.6(4)
C4B C3B C2B 122.4(4)
C6A C5A C9A 122.0(4)
C6A C5A C4A 117.9(4)
C4A C5A C9A 120.1(4)
C5B C9B N2B 115.7(4)
N1B C8B C8A 107.9(4)
C6B C5B C9B 120.6(4)
C6B C5B C4B 117.3(4)
C4B C5B C9B 121.9(4)
C4A C3A C2A 121.3(4)
N1A C8A C8B 106.3(4)
N2A C10A C11A 116.0(4)
C3B C4B C5B 121.6(4)
C13A C12A N2A 114.4(4)
C13B C12B N2B 114.8(4)
C15A C14A N2A 116.5(4)
C11B C10B N2B 116.5(5)
C15B C14B N2B 115.6(5)
O5 Cl1 O2 107.0(3)
O4 Cl1 O5 109.5(3)
O4 Cl1 O2 109.3(4)
O4 Cl1 O3 114.4(5)
O3 Cl1 O5 111.6(4)
O3 Cl1 O2 104.7(4)

loop_
_geom_bond_atom_site_label_1
_geom_bond_atom_site_label_2
_geom_bond_distance
Cu1 O1B 1.906(3)
Cu1 N1B 1.936(4)
Cu1 O1A 1.891(3)
Cu1 N1A 1.940(4)
Cl2 O9 1.422(5)
Cl2 O7 1.435(6)
Cl2 O8 1.388(5)
Cl2 O6 1.357(8)
O1B C2B 1.322(5)
N1B C7B 1.271(6)
N1B C8B 1.456(6)
N2A C9A 1.518(6)
N2A C10A 1.499(6)
N2A C12A 1.535(6)
N2A C14A 1.518(6)
O1A C2A 1.323(5)
N1A C7A 1.282(6)
N1A C8A 1.466(6)
C2A C1A 1.433(7)
C2A C3A 1.417(6)
C6A C1A 1.410(6)
C6A C5A 1.387(6)
C1B C6B 1.413(6)
C1B C7B 1.448(6)
C1B C2B 1.416(6)
C1A C7A 1.439(6)
C6B C5B 1.367(7)
C9A C5A 1.507(6)
C4A C5A 1.403(6)
C4A C3A 1.378(6)
N2B C9B 1.527(6)
N2B C12B 1.522(6)
N2B C10B 1.518(7)
N2B C14B 1.510(7)
C2B C3B 1.402(6)
C3B C4B 1.367(6)
C9B C5B 1.519(6)
C8B C8A 1.527(6)
C5B C4B 1.392(7)
C10A C11A 1.524(7)
C12A C13A 1.520(8)
C12B C13B 1.516(7)
C14A C15A 1.505(8)
C10B C11B 1.493(10)
C14B C15B 1.486(9)
Cl1 O5 1.421(4)
Cl1 O4 1.369(5)
Cl1 O2 1.428(6)
Cl1 O3 1.376(6)

loop_
_geom_torsion_atom_site_label_1
_geom_torsion_atom_site_label_2
_geom_torsion_atom_site_label_3
_geom_torsion_atom_site_label_4
_geom_torsion
Cu1 O1B C2B C1B -3.8(6)
Cu1 O1B C2B C3B 175.2(3)
Cu1 N1B C7B C1B -7.7(6)
Cu1 N1B C8B C8A 34.4(4)
Cu1 O1A C2A C1A -2.4(6)
Cu1 O1A C2A C3A 176.4(3)
Cu1 N1A C7A C1A -5.6(7)
Cu1 N1A C8A C8B 35.1(4)
O1B Cu1 O1A C2A 166.1(4)
O1B C2B C3B C4B -178.9(4)
N1B Cu1 O1A C2A -84.2(7)
N1B C8B C8A N1A -44.1(5)
N2A C9A C5A C6A 87.4(5)
N2A C9A C5A C4A -95.2(5)
O1A C2A C1A C6A -177.6(4)
O1A C2A C1A C7A 2.9(7)
O1A C2A C3A C4A 178.5(4)
N1A Cu1 O1A C2A -0.9(4)
C2A C1A C7A N1A 1.3(7)
C6A C1A C7A N1A -178.1(4)
C1B C6B C5B C9B 178.5(4)
C1B C6B C5B C4B 2.2(7)
C1B C2B C3B C4B 0.1(6)
C1A C2A C3A C4A -2.6(7)
C1A C6A C5A C9A 177.6(4)
C1A C6A C5A C4A 0.1(7)
C6B C1B C7B N1B -176.4(4)
C6B C1B C2B O1B -177.6(4)
C6B C1B C2B C3B 3.4(6)
C6B C5B C4B C3B 1.5(7)
C9A N2A C10A C11A -60.4(6)
C9A N2A C12A C13A 176.2(5)
C9A N2A C14A C15A 67.8(5)
C7A N1A C8A C8B -149.5(4)
C7B N1B C8B C8A -150.1(4)
C7B C1B C6B C5B 173.7(4)
C7B C1B C2B O1B 4.1(7)
C7B C1B C2B C3B -174.9(4)
N2B C9B C5B C6B 84.6(6)
N2B C9B C5B C4B -99.3(5)
C2B C1B C6B C5B -4.7(6)
C2B C1B C7B N1B 2.0(7)
C2B C3B C4B C5B -2.7(7)
C5A C6A C1A C2A -2.4(7)
C5A C6A C1A C7A 177.1(4)
C5A C4A C3A C2A 0.4(7)
C9B N2B C12B C13B 175.4(5)
C9B N2B C10B C11B 66.2(6)
C9B N2B C14B C15B -64.4(6)
C9B C5B C4B C3B -174.7(4)
C8B N1B C7B C1B 177.6(4)
C3A C2A C1A C6A 3.6(6)
C3A C2A C1A C7A -175.9(4)
C3A C4A C5A C6A 0.9(7)
C3A C4A C5A C9A -176.6(4)
C8A N1A C7A C1A 179.7(4)
C10A N2A C9A C5A -66.7(5)
C10A N2A C12A C13A 55.6(6)
C10A N2A C14A C15A -172.2(4)
C12A N2A C9A C5A 171.1(4)
C12A N2A C10A C11A 57.6(6)
C12A N2A C14A C15A -49.7(6)
C12B N2B C9B C5B 179.5(4)
C12B N2B C10B C11B -50.4(6)
C12B N2B C14B C15B 54.1(6)
C14A N2A C9A C5A 50.6(5)
C14A N2A C10A C11A 178.8(4)
C14A N2A C12A C13A -62.8(6)
C10B N2B C9B C5B 60.2(5)
C10B N2B C12B C13B -65.5(7)
C10B N2B C14B C15B 175.2(4)
C14B N2B C9B C5B -58.6(6)
C14B N2B C12B C13B 53.7(7)
C14B N2B C10B C11B -172.4(5)
